data_1531868
loop_
_publ_author_name
'Louer, D.'
'Moise, V.'
'Liegeois-Duyckaerts, M.'
'Rulmont, A.'

_publ_section_title
;
 A powder diffraction study of M(I) Ba In2 (P O4)3 (M(I) = Na, K, Cs) with
 a langbeinite-type structure
;
_journal_name_full 'Powder Diffraction'
_journal_page_first 1
_journal_page_last 6
_journal_volume 17
_journal_year 2002
_chemical_formula_sum 'Ba In2 K O12 P3'
_chemical_name_systematic 'K Ba In2 (P O4)3'
_space_group_IT_number 198
_symmetry_space_group_name_Hall 'P 2ac 2ab 3'
_symmetry_space_group_name_H-M 'P 21 3'
_cell_angle_alpha 90
_cell_angle_beta 90
_cell_angle_gamma 90
_cell_formula_units_Z 4
_cell_length_a 10.12268
_cell_length_b 10.12268
_cell_length_c 10.12268
_cell_volume 1037.257
_citation_journal_id_ASTM PODIE2
_cod_data_source_file Louer_PODIE2_2002_1220.cif
_cod_data_source_block Ba1In2K1O12P3
_cod_original_formula_sum 'Ba1 In2 K1 O12 P3'
_cod_database_code 1531868

loop_
_symmetry_equiv_pos_as_xyz
x,y,z
-x+1/2,-y,z+1/2
x+1/2,-y+1/2,-z
-x,y+1/2,-z+1/2
z,x,y
-z+1/2,-x,y+1/2
z+1/2,-x+1/2,-y
-z,x+1/2,-y+1/2
y,z,x
y+1/2,-z+1/2,-x
-y,z+1/2,-x+1/2
-y+1/2,-z,x+1/2

loop_
_atom_site_label
_atom_site_type_symbol
_atom_site_fract_x
_atom_site_fract_y
_atom_site_fract_z
_atom_site_occupancy
_atom_site_U_iso_or_equiv
In2 In+3 0.5954 0.5954 0.5954 1 0.0
In1 In+3 0.3333 0.3333 0.3333 1 0.0
K1 K+1 0.8146 0.8146 0.8146 0.366 0.0
O2 O-2 0.076 0.319 0.009 1 0.0
Ba1 Ba+2 0.8146 0.8146 0.8146 0.633 0.0
O4 O-2 0.265 0.414 0.15 1 0.0
K2 K+1 0.0492 0.0492 0.0492 0.564 0.0
Ba2 Ba+2 0.0492 0.0492 0.0492 0.435 0.0
P1 P+5 0.219 0.374 0.016 1 0.0
O1 O-2 0.313 0.283 -0.053 1 0.0
O3 O-2 0.226 0.492 -0.074 1 0.0
